data_4505086
loop_
_publ_author_name
'Wang, Kunpeng'
'Zhang, Jianxiu'
'Wang, Jiyang'
'Yu, Wentao'
'Zhang, Huaijin'
'Wang, Zhengping'
'Wang, Xuping'
'Ba, Mingfang'

_publ_section_title
;
 Predicted and Real Habits of Flux Grown Potassium Lutetium Tungstate
 Single Crystals
;
_journal_issue 4
_journal_name_full 'Crystal Growth &amp; Design'
_journal_page_first 1555
_journal_paper_doi 10.1021/cg050019j
_journal_volume 5
_journal_year 2005
_chemical_formula_moiety 'K Lu O8 W2'
_chemical_formula_sum 'K Lu O8 W2'
_chemical_formula_weight 709.77
_chemical_name_systematic
; 
 ? 
;
_space_group_IT_number 15
_symmetry_cell_setting monoclinic
_symmetry_space_group_name_Hall '-C 2yc'
_symmetry_space_group_name_H-M 'C 1 2/c 1'
_atom_sites_solution_primary direct
_atom_sites_solution_secondary difmap
_audit_creation_method SHELXL-97
_cell_angle_alpha 90.00
_cell_angle_beta 130.732(10)
_cell_angle_gamma 90.00
_cell_formula_units_Z 4
_cell_length_a 10.5915(16)
_cell_length_b 10.2446(16)
_cell_length_c 7.5003(11)
_cell_measurement_reflns_used 20
_cell_measurement_temperature 293(2)
_cell_measurement_theta_max 13.73
_cell_measurement_theta_min 6.57
_cell_volume 616.69(19)
_computing_cell_refinement 'XSCANS (Bruker,1996)'
_computing_data_collection 'XSCANS (Bruker,1996)'
_computing_data_reduction 'XSCANS (Bruker,1996)'
_computing_molecular_graphics 'SHELXTL (Bruker, 1997)'
_computing_structure_refinement 'SHELXTL (Bruker, 1997)'
_computing_structure_solution 'SHELXTL (Bruker, 1997)'
_diffrn_ambient_temperature 293(2)
_diffrn_measured_fraction_theta_full 1.000
_diffrn_measured_fraction_theta_max 1.000
_diffrn_measurement_device_type 'Bruker P4'
_diffrn_measurement_method \w
_diffrn_radiation_monochromator graphite
_diffrn_radiation_source 'fine-focus sealed tube'
_diffrn_radiation_type MoK\a
_diffrn_radiation_wavelength 0.71073
_diffrn_reflns_av_R_equivalents 0.0688
_diffrn_reflns_av_sigmaI/netI 0.0318
_diffrn_reflns_limit_h_max 14
_diffrn_reflns_limit_h_min -1
_diffrn_reflns_limit_k_max 14
_diffrn_reflns_limit_k_min -1
_diffrn_reflns_limit_l_max 8
_diffrn_reflns_limit_l_min -10
_diffrn_reflns_number 1142
_diffrn_reflns_theta_full 29.99
_diffrn_reflns_theta_max 29.99
_diffrn_reflns_theta_min 3.22
_diffrn_standards_decay_% 0
_diffrn_standards_interval_count 97
_diffrn_standards_number 3
_exptl_absorpt_coefficient_mu 53.777
_exptl_absorpt_correction_T_max 0.0510
_exptl_absorpt_correction_T_min 0.0248
_exptl_absorpt_correction_type psi-scan
_exptl_absorpt_process_details XSCANS(Bruker,1996)
_exptl_crystal_colour colourless
_exptl_crystal_density_diffrn 7.645
_exptl_crystal_density_method 'not measured'
_exptl_crystal_description prism
_exptl_crystal_F_000 1208
_exptl_crystal_size_max 0.13
_exptl_crystal_size_mid 0.11
_exptl_crystal_size_min 0.09
_refine_diff_density_max 9.941
_refine_diff_density_min -14.346
_refine_diff_density_rms 1.583
_refine_ls_extinction_coef 0.0135(10)
_refine_ls_extinction_expression Fc^*^=kFc[1+0.001xFc^2^\l^3^/sin(2\q)]^-1/4^
_refine_ls_extinction_method SHELXL
_refine_ls_goodness_of_fit_ref 1.053
_refine_ls_matrix_type full
_refine_ls_number_parameters 57
_refine_ls_number_reflns 905
_refine_ls_number_restraints 18
_refine_ls_restrained_S_all 1.050
_refine_ls_R_factor_all 0.0684
_refine_ls_R_factor_gt 0.0670
_refine_ls_shift/su_max 0.000
_refine_ls_shift/su_mean 0.000
_refine_ls_structure_factor_coef Fsqd
_refine_ls_weighting_details 'calc w=1/[\s^2^(Fo^2^)+(0.1417P)^2^+4.9462P] where P=(Fo^2^+2Fc^2^)/3'
_refine_ls_weighting_scheme calc
_refine_ls_wR_factor_gt 0.1622
_refine_ls_wR_factor_ref 0.1644
_reflns_number_gt 848
_reflns_number_total 905
_reflns_threshold_expression >2sigma(I)
_cod_data_source_file cg050019jsi20050224_110215.cif
_cod_data_source_block 0471
_cod_depositor_comments
;
The following automatic conversions were performed:

'_symmetry_cell_setting' value 'Monoclinic' changed to 'monoclinic'
according to /home/saulius/struct/CIF-dictionaries/cif_core.dic
dictionary named 'cif_core.dic' version 2.4.1 from 2010-06-29.

Automatic conversion script
Id: cif_fix_values 1715 2011-07-08 13:25:40Z adriana 
;
_cod_original_cell_volume 616.69(16)
_cod_original_sg_symbol_H-M C2/c
_cod_database_code 4505086

loop_
_symmetry_equiv_pos_as_xyz
'x, y, z'
'-x, y, -z+1/2'
'x+1/2, y+1/2, z'
'-x+1/2, y+1/2, -z+1/2'
'-x, -y, -z'
'x, -y, z-1/2'
'-x+1/2, -y+1/2, -z'
'x+1/2, -y+1/2, z-1/2'

loop_
_atom_site_label
_atom_site_type_symbol
_atom_site_fract_x
_atom_site_fract_y
_atom_site_fract_z
_atom_site_U_iso_or_equiv
_atom_site_adp_type
_atom_site_occupancy
_atom_site_symmetry_multiplicity
_atom_site_calc_flag
_atom_site_refinement_flags
W1 W 0.19714(6) 0.50009(4) 0.23557(9) 0.0045(3) Uani 1 1 d U
Lu1 Lu 0.0000 0.22818(8) 0.2500 0.0057(4) Uani 1 2 d S
K1 K 0.5000 0.2990(6) 0.2500 0.0127(9) Uani 1 2 d S
O1 O 0.0233(11) 0.6106(10) -0.0314(16) 0.0058(17) Uani 1 1 d U
O2 O 0.2788(13) 0.3412(11) 0.3782(16) 0.011(2) Uani 1 1 d .
O3 O 0.1901(12) 0.5768(10) 0.4421(16) 0.0069(17) Uani 1 1 d U
O4 O 0.3734(12) 0.5830(12) 0.3109(17) 0.012(2) Uani 1 1 d .

loop_
_atom_site_aniso_label
_atom_site_aniso_U_11
_atom_site_aniso_U_22
_atom_site_aniso_U_33
_atom_site_aniso_U_23
_atom_site_aniso_U_13
_atom_site_aniso_U_12
W1 0.0031(5) 0.0075(5) 0.0048(5) 0.00043(14) 0.0034(4) -0.00007(14)
Lu1 0.0060(5) 0.0075(5) 0.0060(5) 0.000 0.0050(4) 0.000
K1 0.008(2) 0.019(2) 0.014(2) 0.000 0.0090(18) 0.000
O1 0.005(2) 0.007(2) 0.007(2) 0.0004(16) 0.0046(18) -0.0002(16)
O2 0.010(5) 0.013(5) 0.003(4) -0.001(3) 0.001(4) 0.006(4)
O3 0.008(2) 0.007(2) 0.005(2) 0.0001(17) 0.0042(17) 0.0013(16)
O4 0.007(4) 0.019(5) 0.008(4) 0.002(4) 0.004(4) 0.002(4)

loop_
_atom_type_symbol
_atom_type_description
_atom_type_scat_dispersion_real
_atom_type_scat_dispersion_imag
_atom_type_scat_source
O O 0.0106 0.0060 'International Tables Vol C Tables 4.2.6.8 and 6.1.1.4'
K K 0.2009 0.2494 'International Tables Vol C Tables 4.2.6.8 and 6.1.1.4'
Lu Lu -0.4720 5.8584 'International Tables Vol C Tables 4.2.6.8 and 6.1.1.4'
W W -0.8490 6.8722 'International Tables Vol C Tables 4.2.6.8 and 6.1.1.4'

loop_
_geom_angle_atom_site_label_1
_geom_angle_atom_site_label_2
_geom_angle_atom_site_label_3
_geom_angle
_geom_angle_site_symmetry_1
_geom_angle_site_symmetry_3
O4 W1 O3 98.3(5) . .
O4 W1 O2 104.0(5) . .
O3 W1 O2 99.0(5) . .
O4 W1 O1 98.0(5) . .
O3 W1 O1 95.1(4) . .
O2 W1 O1 151.7(4) . .
O4 W1 O1 158.1(4) . 5_565
O3 W1 O1 102.4(4) . 5_565
O2 W1 O1 79.7(4) . 5_565
O1 W1 O1 73.3(5) . 5_565
O4 W1 O3 80.7(4) . 6_565
O3 W1 O3 173.1(3) . 6_565
O2 W1 O3 87.8(4) . 6_565
O1 W1 O3 78.3(4) . 6_565
O1 W1 O3 77.9(4) 5_565 6_565
O4 W1 Lu1 152.8(4) . .
O3 W1 Lu1 87.7(3) . .
O2 W1 Lu1 48.8(4) . .
O1 W1 Lu1 107.8(3) . .
O1 W1 Lu1 36.6(3) 5_565 .
O3 W1 Lu1 96.3(3) 6_565 .
O4 W1 K1 51.4(3) . 5_666
O3 W1 K1 48.5(3) . 5_666
O2 W1 K1 97.5(3) . 5_666
O1 W1 K1 110.2(3) . 5_666
O1 W1 K1 150.3(3) 5_565 5_666
O3 W1 K1 131.7(2) 6_565 5_666
Lu1 W1 K1 122.96(6) . 5_666
O4 W1 K1 95.1(4) . 3_455
O3 W1 K1 43.5(3) . 3_455
O2 W1 K1 140.5(3) . 3_455
O1 W1 K1 52.4(3) . 3_455
O1 W1 K1 95.0(3) 5_565 3_455
O3 W1 K1 129.7(3) 6_565 3_455
Lu1 W1 K1 107.01(6) . 3_455
K1 W1 K1 68.27(4) 5_666 3_455
O4 W1 K1 63.4(4) . .
O3 W1 K1 137.5(3) . .
O2 W1 K1 54.9(4) . .
O1 W1 K1 124.0(3) . .
O1 W1 K1 104.3(3) 5_565 .
O3 W1 K1 48.0(2) 6_565 .
Lu1 W1 K1 94.45(8) . .
K1 W1 K1 97.72(10) 5_666 .
K1 W1 K1 158.33(14) 3_455 .
O4 W1 K1 117.2(4) . 7
O3 W1 K1 144.0(3) . 7
O2 W1 K1 68.2(3) . 7
O1 W1 K1 86.0(3) . 7
O1 W1 K1 43.6(3) 5_565 7
O3 W1 K1 38.6(3) 6_565 7
Lu1 W1 K1 58.16(4) . 7
K1 W1 K1 160.35(10) 5_666 7
K1 W1 K1 131.34(7) 3_455 7
K1 W1 K1 63.22(4) . 7
O1 Lu1 O1 84.1(5) 6_566 5_565
O1 Lu1 O4 97.8(4) 6_566 3_445
O1 Lu1 O4 148.2(4) 5_565 3_445
O1 Lu1 O4 148.2(4) 6_566 4_545
O1 Lu1 O4 97.8(4) 5_565 4_545
O4 Lu1 O4 96.8(6) 3_445 4_545
O1 Lu1 O2 131.4(4) 6_566 8_455
O1 Lu1 O2 78.4(4) 5_565 8_455
O4 Lu1 O2 76.7(4) 3_445 8_455
O4 Lu1 O2 79.6(4) 4_545 8_455
O1 Lu1 O2 78.4(4) 6_566 7_556
O1 Lu1 O2 131.4(4) 5_565 7_556
O4 Lu1 O2 79.6(4) 3_445 7_556
O4 Lu1 O2 76.7(4) 4_545 7_556
O2 Lu1 O2 143.9(6) 8_455 7_556
O1 Lu1 O2 81.3(3) 6_566 .
O1 Lu1 O2 60.9(3) 5_565 .
O4 Lu1 O2 150.9(3) 3_445 .
O4 Lu1 O2 72.3(4) 4_545 .
O2 Lu1 O2 125.4(4) 8_455 .
O2 Lu1 O2 71.8(4) 7_556 .
O1 Lu1 O2 60.9(3) 6_566 2
O1 Lu1 O2 81.3(3) 5_565 2
O4 Lu1 O2 72.3(4) 3_445 2
O4 Lu1 O2 150.9(3) 4_545 2
O2 Lu1 O2 71.8(4) 8_455 2
O2 Lu1 O2 125.4(4) 7_556 2
O2 Lu1 O2 129.2(5) . 2
O1 Lu1 W1 69.7(3) 6_566 .
O1 Lu1 W1 34.3(2) 5_565 .
O4 Lu1 W1 167.5(3) 3_445 .
O4 Lu1 W1 94.2(3) 4_545 .
O2 Lu1 W1 111.3(3) 8_455 .
O2 Lu1 W1 97.3(3) 7_556 .
O2 Lu1 W1 30.6(2) . .
O2 Lu1 W1 100.5(2) 2 .
O1 Lu1 W1 34.3(2) 6_566 2
O1 Lu1 W1 69.7(3) 5_565 2
O4 Lu1 W1 94.2(3) 3_445 2
O4 Lu1 W1 167.5(3) 4_545 2
O2 Lu1 W1 97.3(3) 8_455 2
O2 Lu1 W1 111.3(3) 7_556 2
O2 Lu1 W1 100.5(2) . 2
O2 Lu1 W1 30.6(2) 2 2
W1 Lu1 W1 75.58(3) . 2
O1 Lu1 K1 135.9(3) 6_566 7
O1 Lu1 K1 52.6(3) 5_565 7
O4 Lu1 K1 122.9(3) 3_445 7
O4 Lu1 K1 50.1(3) 4_545 7
O2 Lu1 K1 55.1(3) 8_455 7
O2 Lu1 K1 121.7(3) 7_556 7
O2 Lu1 K1 71.0(2) . 7
O2 Lu1 K1 112.9(2) 2 7
W1 Lu1 K1 69.05(9) . 7
W1 Lu1 K1 118.33(8) 2 7
O1 Lu1 K1 52.6(3) 6_566 7_556
O1 Lu1 K1 135.9(3) 5_565 7_556
O4 Lu1 K1 50.1(3) 3_445 7_556
O4 Lu1 K1 122.9(3) 4_545 7_556
O2 Lu1 K1 121.7(3) 8_455 7_556
O2 Lu1 K1 55.1(3) 7_556 7_556
O2 Lu1 K1 112.9(2) . 7_556
O2 Lu1 K1 71.0(2) 2 7_556
W1 Lu1 K1 118.33(8) . 7_556
W1 Lu1 K1 69.05(9) 2 7_556
K1 Lu1 K1 171.51(19) 7 7_556
O3 K1 O3 67.8(4) 4_545 3_545
O3 K1 O3 151.0(3) 4_545 5_666
O3 K1 O3 83.1(3) 3_545 5_666
O3 K1 O3 83.1(3) 4_545 6_565
O3 K1 O3 151.0(3) 3_545 6_565
O3 K1 O3 125.9(5) 5_666 6_565
O3 K1 O4 125.6(3) 4_545 5_666
O3 K1 O4 96.5(3) 3_545 5_666
O3 K1 O4 56.4(3) 5_666 5_666
O3 K1 O4 99.9(3) 6_565 5_666
O3 K1 O4 96.5(3) 4_545 6_565
O3 K1 O4 125.6(3) 3_545 6_565
O3 K1 O4 99.9(3) 5_666 6_565
O3 K1 O4 56.4(3) 6_565 6_565
O4 K1 O4 130.5(5) 5_666 6_565
O3 K1 O1 57.6(3) 4_545 4_545
O3 K1 O1 57.6(3) 3_545 4_545
O3 K1 O1 107.7(3) 5_666 4_545
O3 K1 O1 106.5(3) 6_565 4_545
O4 K1 O1 69.8(3) 5_666 4_545
O4 K1 O1 152.3(3) 6_565 4_545
O3 K1 O1 57.6(3) 4_545 3_545
O3 K1 O1 57.6(3) 3_545 3_545
O3 K1 O1 106.5(3) 5_666 3_545
O3 K1 O1 107.7(3) 6_565 3_545
O4 K1 O1 152.3(3) 5_666 3_545
O4 K1 O1 69.8(3) 6_565 3_545
O1 K1 O1 99.5(4) 4_545 3_545
O3 K1 O2 113.5(3) 4_545 2_655
O3 K1 O2 80.4(3) 3_545 2_655
O3 K1 O2 58.3(3) 5_666 2_655
O3 K1 O2 113.5(3) 6_565 2_655
O4 K1 O2 114.5(3) 5_666 2_655
O4 K1 O2 57.9(3) 6_565 2_655
O1 K1 O2 137.7(3) 4_545 2_655
O1 K1 O2 56.0(3) 3_545 2_655
O3 K1 O2 80.4(3) 4_545 .
O3 K1 O2 113.5(3) 3_545 .
O3 K1 O2 113.5(3) 5_666 .
O3 K1 O2 58.3(3) 6_565 .
O4 K1 O2 57.9(3) 5_666 .
O4 K1 O2 114.5(3) 6_565 .
O1 K1 O2 56.0(3) 4_545 .
O1 K1 O2 137.7(3) 3_545 .
O2 K1 O2 163.9(5) 2_655 .
O3 K1 O4 150.4(3) 4_545 2_655
O3 K1 O4 124.7(3) 3_545 2_655
O3 K1 O4 50.3(3) 5_666 2_655
O3 K1 O4 81.4(3) 6_565 2_655
O4 K1 O4 82.1(2) 5_666 2_655
O4 K1 O4 54.0(4) 6_565 2_655
O1 K1 O4 151.7(3) 4_545 2_655
O1 K1 O4 103.8(3) 3_545 2_655
O2 K1 O4 52.1(3) 2_655 2_655
O2 K1 O4 111.9(3) . 2_655
O3 K1 O4 124.7(3) 4_545 .
O3 K1 O4 150.4(3) 3_545 .
O3 K1 O4 81.4(3) 5_666 .
O3 K1 O4 50.3(3) 6_565 .
O4 K1 O4 54.0(3) 5_666 .
O4 K1 O4 82.1(2) 6_565 .
O1 K1 O4 103.8(3) 4_545 .
O1 K1 O4 151.7(3) 3_545 .
O2 K1 O4 111.9(3) 2_655 .
O2 K1 O4 52.1(3) . .
O4 K1 O4 59.9(4) 2_655 .
W1 O1 W1 106.7(5) . 5_565
W1 O1 Lu1 139.3(5) . 5_565
W1 O1 Lu1 109.1(4) 5_565 5_565
W1 O1 K1 96.1(4) . 3_455
W1 O1 K1 107.4(4) 5_565 3_455
Lu1 O1 K1 91.2(3) 5_565 3_455
W1 O2 Lu1 135.0(6) . 7_556
W1 O2 Lu1 100.6(4) . .
Lu1 O2 Lu1 108.2(4) 7_556 .
W1 O2 K1 96.2(4) . .
Lu1 O2 K1 87.4(3) 7_556 .
Lu1 O2 K1 134.9(4) . .
W1 O3 W1 133.6(6) . 6_566
W1 O3 K1 110.0(4) . 3_455
W1 O3 K1 110.0(4) 6_566 3_455
W1 O3 K1 103.1(4) . 5_666
W1 O3 K1 94.5(3) 6_566 5_666
K1 O3 K1 96.9(3) 3_455 5_666
W1 O4 Lu1 153.9(6) . 3
W1 O4 K1 99.9(4) . 5_666
Lu1 O4 K1 93.5(4) 3 5_666
W1 O4 K1 88.4(5) . .
Lu1 O4 K1 101.7(4) 3 .
K1 O4 K1 126.0(3) 5_666 .

loop_
_geom_bond_atom_site_label_1
_geom_bond_atom_site_label_2
_geom_bond_distance
_geom_bond_site_symmetry_2
W1 O4 1.775(11) .
W1 O3 1.781(10) .
W1 O2 1.826(11) .
W1 O1 1.967(10) .
W1 O1 2.102(10) 5_565
W1 O3 2.293(10) 6_565
W1 Lu1 3.5251(9) .
W1 K1 3.641(4) 5_666
W1 K1 3.748(5) 3_455
W1 K1 3.754(4) .
W1 K1 4.134(5) 7
Lu1 O1 2.224(10) 6_566
Lu1 O1 2.224(10) 5_565
Lu1 O4 2.240(12) 3_445
Lu1 O4 2.240(11) 4_545
Lu1 O2 2.290(9) 8_455
Lu1 O2 2.290(9) 7_556
Lu1 O2 2.698(12) .
Lu1 O2 2.698(12) 2
Lu1 W1 3.5251(9) 2
Lu1 K1 3.7605(7) 7
Lu1 K1 3.7605(7) 7_556
K1 O3 2.744(11) 4_545
K1 O3 2.744(11) 3_545
K1 O3 2.799(10) 5_666
K1 O3 2.799(10) 6_565
K1 O4 2.888(11) 5_666
K1 O4 2.888(11) 6_565
K1 O1 2.987(11) 4_545
K1 O1 2.987(11) 3_545
K1 O2 3.089(11) 2_655
K1 O2 3.089(11) .
K1 O4 3.358(13) 2_655
K1 O4 3.358(13) .
O1 W1 2.102(9) 5_565
O1 Lu1 2.224(10) 5_565
O1 K1 2.987(11) 3_455
O2 Lu1 2.290(9) 7_556
O3 W1 2.293(10) 6_566
O3 K1 2.744(11) 3_455
O3 K1 2.799(10) 5_666
O4 Lu1 2.240(11) 3
O4 K1 2.888(11) 5_666

loop_
_geom_torsion_atom_site_label_1
_geom_torsion_atom_site_label_2
_geom_torsion_atom_site_label_3
_geom_torsion_atom_site_label_4
_geom_torsion
_geom_torsion_site_symmetry_1
_geom_torsion_site_symmetry_4
O4 W1 Lu1 O1 107.8(8) . 6_566
O3 W1 Lu1 O1 4.0(4) . 6_566
O2 W1 Lu1 O1 108.1(5) . 6_566
O1 W1 Lu1 O1 -90.6(3) . 6_566
O1 W1 Lu1 O1 -110.4(5) 5_565 6_566
O3 W1 Lu1 O1 -170.3(4) 6_565 6_566
K1 W1 Lu1 O1 39.3(3) 5_666 6_566
K1 W1 Lu1 O1 -35.5(3) 3_455 6_566
K1 W1 Lu1 O1 141.5(3) . 6_566
K1 W1 Lu1 O1 -164.0(3) 7 6_566
O4 W1 Lu1 O1 -141.8(9) . 5_565
O3 W1 Lu1 O1 114.4(5) . 5_565
O2 W1 Lu1 O1 -141.5(6) . 5_565
O1 W1 Lu1 O1 19.8(8) . 5_565
O3 W1 Lu1 O1 -59.9(5) 6_565 5_565
K1 W1 Lu1 O1 149.7(5) 5_666 5_565
K1 W1 Lu1 O1 75.0(5) 3_455 5_565
K1 W1 Lu1 O1 -108.1(5) . 5_565
K1 W1 Lu1 O1 -53.6(5) 7 5_565
O4 W1 Lu1 O4 107.5(15) . 3_445
O3 W1 Lu1 O4 3.7(12) . 3_445
O2 W1 Lu1 O4 107.8(12) . 3_445
O1 W1 Lu1 O4 -90.9(12) . 3_445
O1 W1 Lu1 O4 -110.7(13) 5_565 3_445
O3 W1 Lu1 O4 -170.6(12) 6_565 3_445
K1 W1 Lu1 O4 39.0(12) 5_666 3_445
K1 W1 Lu1 O4 -35.8(12) 3_455 3_445
K1 W1 Lu1 O4 141.1(12) . 3_445
K1 W1 Lu1 O4 -164.3(12) 7 3_445
O4 W1 Lu1 O4 -44.0(10) . 4_545
O3 W1 Lu1 O4 -147.8(4) . 4_545
O2 W1 Lu1 O4 -43.7(5) . 4_545
O1 W1 Lu1 O4 117.6(4) . 4_545
O1 W1 Lu1 O4 97.7(5) 5_565 4_545
O3 W1 Lu1 O4 37.8(3) 6_565 4_545
K1 W1 Lu1 O4 -112.5(3) 5_666 4_545
K1 W1 Lu1 O4 172.7(3) 3_455 4_545
K1 W1 Lu1 O4 -10.4(3) . 4_545
K1 W1 Lu1 O4 44.2(3) 7 4_545
O4 W1 Lu1 O2 -124.4(8) . 8_455
O3 W1 Lu1 O2 131.8(4) . 8_455
O2 W1 Lu1 O2 -124.1(5) . 8_455
O1 W1 Lu1 O2 37.2(4) . 8_455
O1 W1 Lu1 O2 17.3(6) 5_565 8_455
O3 W1 Lu1 O2 -42.6(4) 6_565 8_455
K1 W1 Lu1 O2 167.0(3) 5_666 8_455
K1 W1 Lu1 O2 92.3(3) 3_455 8_455
K1 W1 Lu1 O2 -90.8(3) . 8_455
K1 W1 Lu1 O2 -36.2(3) 7 8_455
O4 W1 Lu1 O2 33.1(8) . 7_556
O3 W1 Lu1 O2 -70.7(4) . 7_556
O2 W1 Lu1 O2 33.3(6) . 7_556
O1 W1 Lu1 O2 -165.4(4) . 7_556
O1 W1 Lu1 O2 174.8(5) 5_565 7_556
O3 W1 Lu1 O2 114.9(4) 6_565 7_556
K1 W1 Lu1 O2 -35.5(3) 5_666 7_556
K1 W1 Lu1 O2 -110.2(3) 3_455 7_556
K1 W1 Lu1 O2 66.7(3) . 7_556
K1 W1 Lu1 O2 121.2(3) 7 7_556
O4 W1 Lu1 O2 -0.3(9) . .
O3 W1 Lu1 O2 -104.1(5) . .
O1 W1 Lu1 O2 161.3(5) . .
O1 W1 Lu1 O2 141.5(6) 5_565 .
O3 W1 Lu1 O2 81.6(5) 6_565 .
K1 W1 Lu1 O2 -68.8(4) 5_666 .
K1 W1 Lu1 O2 -143.6(4) 3_455 .
K1 W1 Lu1 O2 33.4(4) . .
K1 W1 Lu1 O2 87.9(4) 7 .
O4 W1 Lu1 O2 161.2(8) . 2
O3 W1 Lu1 O2 57.4(4) . 2
O2 W1 Lu1 O2 161.5(3) . 2
O1 W1 Lu1 O2 -37.2(4) . 2
O1 W1 Lu1 O2 -57.0(5) 5_565 2
O3 W1 Lu1 O2 -117.0(3) 6_565 2
K1 W1 Lu1 O2 92.7(2) 5_666 2
K1 W1 Lu1 O2 17.9(2) 3_455 2
K1 W1 Lu1 O2 -165.2(2) . 2
K1 W1 Lu1 O2 -110.6(2) 7 2
O4 W1 Lu1 W1 143.3(7) . 2
O3 W1 Lu1 W1 39.5(3) . 2
O2 W1 Lu1 W1 143.6(4) . 2
O1 W1 Lu1 W1 -55.1(3) . 2
O1 W1 Lu1 W1 -75.0(5) 5_565 2
O3 W1 Lu1 W1 -134.9(2) 6_565 2
K1 W1 Lu1 W1 74.74(7) 5_666 2
K1 W1 Lu1 W1 0.0 3_455 2
K1 W1 Lu1 W1 176.921(19) . 2
K1 W1 Lu1 W1 -128.54(5) 7 2
O4 W1 Lu1 K1 -88.2(7) . 7
O3 W1 Lu1 K1 168.0(3) . 7
O2 W1 Lu1 K1 -87.9(4) . 7
O1 W1 Lu1 K1 73.4(3) . 7
O1 W1 Lu1 K1 53.6(5) 5_565 7
O3 W1 Lu1 K1 -6.3(3) 6_565 7
K1 W1 Lu1 K1 -156.71(12) 5_666 7
K1 W1 Lu1 K1 128.54(5) 3_455 7
K1 W1 Lu1 K1 -54.54(5) . 7
O4 W1 Lu1 K1 87.2(8) . 7_556
O3 W1 Lu1 K1 -16.6(3) . 7_556
O2 W1 Lu1 K1 87.5(4) . 7_556
O1 W1 Lu1 K1 -111.2(3) . 7_556
O1 W1 Lu1 K1 -131.0(5) 5_565 7_556
O3 W1 Lu1 K1 169.0(3) 6_565 7_556
K1 W1 Lu1 K1 18.66(3) 5_666 7_556
K1 W1 Lu1 K1 -56.08(6) 3_455 7_556
K1 W1 Lu1 K1 120.84(6) . 7_556
K1 W1 Lu1 K1 175.37(11) 7 7_556
O4 W1 O1 W1 159.4(5) . 5_565
O3 W1 O1 W1 -101.4(5) . 5_565
O2 W1 O1 W1 18.4(12) . 5_565
O1 W1 O1 W1 0.0 5_565 5_565
O3 W1 O1 W1 80.7(4) 6_565 5_565
Lu1 W1 O1 W1 -12.2(5) . 5_565
K1 W1 O1 W1 -148.9(3) 5_666 5_565
K1 W1 O1 W1 -110.2(5) 3_455 5_565
K1 W1 O1 W1 96.2(4) . 5_565
K1 W1 O1 W1 42.5(4) 7 5_565
O4 W1 O1 Lu1 8.6(9) . 5_565
O3 W1 O1 Lu1 107.8(8) . 5_565
O2 W1 O1 Lu1 -132.5(9) . 5_565
O1 W1 O1 Lu1 -150.8(11) 5_565 5_565
O3 W1 O1 Lu1 -70.1(7) 6_565 5_565
Lu1 W1 O1 Lu1 -163.0(6) . 5_565
K1 W1 O1 Lu1 60.3(8) 5_666 5_565
K1 W1 O1 Lu1 99.0(8) 3_455 5_565
K1 W1 O1 Lu1 -54.6(9) . 5_565
K1 W1 O1 Lu1 -108.3(7) 7 5_565
O4 W1 O1 K1 -90.3(4) . 3_455
O3 W1 O1 K1 8.8(4) . 3_455
O2 W1 O1 K1 128.6(9) . 3_455
O1 W1 O1 K1 110.2(5) 5_565 3_455
O3 W1 O1 K1 -169.0(4) 6_565 3_455
Lu1 W1 O1 K1 98.1(2) . 3_455
K1 W1 O1 K1 -38.6(3) 5_666 3_455
K1 W1 O1 K1 -153.55(19) . 3_455
K1 W1 O1 K1 152.7(2) 7 3_455
O4 W1 O2 Lu1 50.3(8) . 7_556
O3 W1 O2 Lu1 -50.7(8) . 7_556
O1 W1 O2 Lu1 -169.6(6) . 7_556
O1 W1 O2 Lu1 -151.7(9) 5_565 7_556
O3 W1 O2 Lu1 130.1(8) 6_565 7_556
Lu1 W1 O2 Lu1 -129.6(9) . 7_556
K1 W1 O2 Lu1 -1.7(8) 5_666 7_556
K1 W1 O2 Lu1 -66.4(10) 3_455 7_556
K1 W1 O2 Lu1 92.5(8) . 7_556
K1 W1 O2 Lu1 164.3(9) 7 7_556
O4 W1 O2 Lu1 179.9(4) . .
O3 W1 O2 Lu1 78.9(4) . .
O1 W1 O2 Lu1 -40.0(11) . .
O1 W1 O2 Lu1 -22.2(3) 5_565 .
O3 W1 O2 Lu1 -100.3(4) 6_565 .
K1 W1 O2 Lu1 127.9(2) 5_666 .
K1 W1 O2 Lu1 63.2(6) 3_455 .
K1 W1 O2 Lu1 -137.9(4) . .
K1 W1 O2 Lu1 -66.1(2) 7 .
O4 W1 O2 K1 -42.2(4) . .
O3 W1 O2 K1 -143.2(4) . .
O1 W1 O2 K1 97.9(9) . .
O1 W1 O2 K1 115.7(4) 5_565 .
O3 W1 O2 K1 37.6(3) 6_565 .
Lu1 W1 O2 K1 137.9(4) . .
K1 W1 O2 K1 -94.2(2) 5_666 .
K1 W1 O2 K1 -158.9(2) 3_455 .
K1 W1 O2 K1 71.8(2) 7 .
O1 Lu1 O2 W1 -64.4(4) 6_566 .
O1 Lu1 O2 W1 23.7(4) 5_565 .
O4 Lu1 O2 W1 -154.9(6) 3_445 .
O4 Lu1 O2 W1 133.6(5) 4_545 .
O2 Lu1 O2 W1 71.0(4) 8_455 .
O2 Lu1 O2 W1 -145.0(7) 7_556 .
O2 Lu1 O2 W1 -23.8(3) 2 .
W1 Lu1 O2 W1 -35.8(4) 2 .
K1 Lu1 O2 W1 80.7(3) 7 .
K1 Lu1 O2 W1 -107.4(3) 7_556 .
O1 Lu1 O2 Lu1 80.6(4) 6_566 7_556
O1 Lu1 O2 Lu1 168.6(6) 5_565 7_556
O4 Lu1 O2 Lu1 -9.9(9) 3_445 7_556
O4 Lu1 O2 Lu1 -81.4(5) 4_545 7_556
O2 Lu1 O2 Lu1 -144.0(5) 8_455 7_556
O2 Lu1 O2 Lu1 0.0 7_556 7_556
O2 Lu1 O2 Lu1 121.2(4) 2 7_556
W1 Lu1 O2 Lu1 145.0(7) . 7_556
W1 Lu1 O2 Lu1 109.2(3) 2 7_556
K1 Lu1 O2 Lu1 -134.3(4) 7 7_556
K1 Lu1 O2 Lu1 37.6(4) 7_556 7_556
O1 Lu1 O2 K1 -174.3(6) 6_566 .
O1 Lu1 O2 K1 -86.3(6) 5_565 .
O4 Lu1 O2 K1 95.2(8) 3_445 .
O4 Lu1 O2 K1 23.7(5) 4_545 .
O2 Lu1 O2 K1 -38.9(5) 8_455 .
O2 Lu1 O2 K1 105.1(7) 7_556 .
O2 Lu1 O2 K1 -133.7(5) 2 .
W1 Lu1 O2 K1 -109.9(6) . .
W1 Lu1 O2 K1 -145.8(5) 2 .
K1 Lu1 O2 K1 -29.2(5) 7 .
K1 Lu1 O2 K1 142.7(4) 7_556 .
O3 K1 O2 W1 -123.8(4) 4_545 .
O3 K1 O2 W1 175.6(4) 3_545 .
O3 K1 O2 W1 82.9(4) 5_666 .
O3 K1 O2 W1 -36.0(3) 6_565 .
O4 K1 O2 W1 92.9(5) 5_666 .
O4 K1 O2 W1 -31.0(5) 6_565 .
O1 K1 O2 W1 179.0(5) 4_545 .
O1 K1 O2 W1 -117.4(5) 3_545 .
O2 K1 O2 W1 27.1(3) 2_655 .
O4 K1 O2 W1 28.1(4) 2_655 .
O4 K1 O2 W1 25.9(3) . .
O3 K1 O2 Lu1 101.2(4) 4_545 7_556
O3 K1 O2 Lu1 40.6(4) 3_545 7_556
O3 K1 O2 Lu1 -52.1(5) 5_666 7_556
O3 K1 O2 Lu1 -171.0(5) 6_565 7_556
O4 K1 O2 Lu1 -42.1(3) 5_666 7_556
O4 K1 O2 Lu1 -166.0(3) 6_565 7_556
O1 K1 O2 Lu1 44.0(3) 4_545 7_556
O1 K1 O2 Lu1 107.6(4) 3_545 7_556
O2 K1 O2 Lu1 -107.9(3) 2_655 7_556
O4 K1 O2 Lu1 -106.9(3) 2_655 7_556
O4 K1 O2 Lu1 -109.1(4) . 7_556
O3 K1 O2 Lu1 -12.2(5) 4_545 .
O3 K1 O2 Lu1 -72.8(5) 3_545 .
O3 K1 O2 Lu1 -165.5(5) 5_666 .
O3 K1 O2 Lu1 75.7(5) 6_565 .
O4 K1 O2 Lu1 -155.5(7) 5_666 .
O4 K1 O2 Lu1 80.6(6) 6_565 .
O1 K1 O2 Lu1 -69.4(5) 4_545 .
O1 K1 O2 Lu1 -5.8(8) 3_545 .
O2 K1 O2 Lu1 138.7(5) 2_655 .
O4 K1 O2 Lu1 139.7(5) 2_655 .
O4 K1 O2 Lu1 137.6(6) . .
O4 W1 O3 W1 -123.1(7) . 6_566
O2 W1 O3 W1 -17.3(7) . 6_566
O1 W1 O3 W1 138.0(7) . 6_566
O1 W1 O3 W1 64.1(7) 5_565 6_566
O3 W1 O3 W1 156(3) 6_565 6_566
Lu1 W1 O3 W1 30.3(6) . 6_566
K1 W1 O3 W1 -109.4(8) 5_666 6_566
K1 W1 O3 W1 148.2(9) 3_455 6_566
K1 W1 O3 W1 -63.8(9) . 6_566
K1 W1 O3 W1 47.8(10) 7 6_566
O4 W1 O3 K1 88.7(5) . 3_455
O2 W1 O3 K1 -165.5(5) . 3_455
O1 W1 O3 K1 -10.2(5) . 3_455
O1 W1 O3 K1 -84.1(5) 5_565 3_455
O3 W1 O3 K1 8(4) 6_565 3_455
Lu1 W1 O3 K1 -117.9(4) . 3_455
K1 W1 O3 K1 102.4(5) 5_666 3_455
K1 W1 O3 K1 148.0(3) . 3_455
K1 W1 O3 K1 -100.4(6) 7 3_455
O4 W1 O3 K1 -13.7(5) . 5_666
O2 W1 O3 K1 92.1(5) . 5_666
O1 W1 O3 K1 -112.6(4) . 5_666
O1 W1 O3 K1 173.4(4) 5_565 5_666
O3 W1 O3 K1 -95(4) 6_565 5_666
Lu1 W1 O3 K1 139.7(3) . 5_666
K1 W1 O3 K1 -102.4(5) 3_455 5_666
K1 W1 O3 K1 45.6(7) . 5_666
K1 W1 O3 K1 157.1(3) 7 5_666
O3 W1 O4 Lu1 -106.8(14) . 3
O2 W1 O4 Lu1 151.7(14) . 3
O1 W1 O4 Lu1 -10.4(15) . 3
O1 W1 O4 Lu1 54(2) 5_565 3
O3 W1 O4 Lu1 66.3(14) 6_565 3
Lu1 W1 O4 Lu1 152.0(9) . 3
K1 W1 O4 Lu1 -119.9(16) 5_666 3
K1 W1 O4 Lu1 -63.1(14) 3_455 3
K1 W1 O4 Lu1 113.8(15) . 3
K1 W1 O4 Lu1 79.3(15) 7 3
O3 W1 O4 K1 13.1(5) . 5_666
O2 W1 O4 K1 -88.4(4) . 5_666
O1 W1 O4 K1 109.5(4) . 5_666
O1 W1 O4 K1 174.1(10) 5_565 5_666
O3 W1 O4 K1 -173.8(5) 6_565 5_666
Lu1 W1 O4 K1 -88.2(8) . 5_666
K1 W1 O4 K1 56.8(3) 3_455 5_666
K1 W1 O4 K1 -126.3(4) . 5_666
K1 W1 O4 K1 -160.9(2) 7 5_666
O3 W1 O4 K1 139.4(4) . .
O2 W1 O4 K1 37.9(4) . .
O1 W1 O4 K1 -124.2(3) . .
O1 W1 O4 K1 -59.6(12) 5_565 .
O3 W1 O4 K1 -47.5(3) 6_565 .
Lu1 W1 O4 K1 38.2(8) . .
K1 W1 O4 K1 126.3(4) 5_666 .
K1 W1 O4 K1 -176.88(14) 3_455 .
K1 W1 O4 K1 -34.5(3) 7 .
O3 K1 O4 W1 10.6(5) 4_545 .
O3 K1 O4 W1 -96.2(6) 3_545 .
O3 K1 O4 W1 -155.5(4) 5_666 .
O3 K1 O4 W1 50.8(4) 6_565 .
O4 K1 O4 W1 -101.1(6) 5_666 .
O4 K1 O4 W1 103.1(3) 6_565 .
O1 K1 O4 W1 -49.3(4) 4_545 .
O1 K1 O4 W1 95.4(7) 3_545 .
O2 K1 O4 W1 153.8(3) 2_655 .
O2 K1 O4 W1 -26.6(3) . .
O4 K1 O4 W1 155.8(6) 2_655 .
O3 K1 O4 Lu1 -145.1(3) 4_545 3
O3 K1 O4 Lu1 108.1(6) 3_545 3
O3 K1 O4 Lu1 48.7(4) 5_666 3
O3 K1 O4 Lu1 -105.0(4) 6_565 3
O4 K1 O4 Lu1 103.1(6) 5_666 3
O4 K1 O4 Lu1 -52.7(4) 6_565 3
O1 K1 O4 Lu1 154.9(3) 4_545 3
O1 K1 O4 Lu1 -60.3(7) 3_545 3
O2 K1 O4 Lu1 -2.0(4) 2_655 3
O2 K1 O4 Lu1 177.7(5) . 3
O4 K1 O4 Lu1 0.0 2_655 3
O3 K1 O4 K1 111.8(5) 4_545 5_666
O3 K1 O4 K1 5.0(9) 3_545 5_666
O3 K1 O4 K1 -54.4(4) 5_666 5_666
O3 K1 O4 K1 151.9(6) 6_565 5_666
O4 K1 O4 K1 0.000(1) 5_666 5_666
O4 K1 O4 K1 -155.8(4) 6_565 5_666
O1 K1 O4 K1 51.8(5) 4_545 5_666
O1 K1 O4 K1 -163.4(5) 3_545 5_666
O2 K1 O4 K1 -105.1(4) 2_655 5_666
O2 K1 O4 K1 74.6(4) . 5_666
O4 K1 O4 K1 -103.1(5) 2_655 5_666
